data_4326846
loop_
_publ_author_name
'Anangamohan Panja'
'Takashi Matsuo'
'Satoshi Nagao'
'Shun Hirota'

_publ_section_title
;
 DNA Cleavage by the Photocontrolled Cooperation of ZnII Centers in an
 Azobenzene-Linked Dizinc Complex
;
_journal_name_full 'Inorganic Chemistry'
_journal_page_first 11437
_journal_page_last 11445
_journal_paper_doi 10.1021/ic201244y
_journal_volume 50
_journal_year 2011
_chemical_formula_moiety 'C40 H40 N12 O12 Zn2'
_chemical_formula_sum 'C40 H40 N12 O12 Zn2'
_chemical_formula_weight 1011.59
_space_group_IT_number 14
_symmetry_cell_setting monoclinic
_symmetry_Int_Tables_number 14
_symmetry_space_group_name_Hall '-P 2yn'
_symmetry_space_group_name_H-M 'P 1 21/n 1'
_atom_sites_solution_hydrogens geom
_atom_sites_solution_primary direct
_atom_sites_solution_secondary difmap
_cell_angle_alpha 90.0000
_cell_angle_beta 96.537(3)
_cell_angle_gamma 90.0000
_cell_formula_units_Z 2
_cell_length_a 8.3871(6)
_cell_length_b 14.3362(8)
_cell_length_c 18.7059(10)
_cell_measurement_reflns_used 5871
_cell_measurement_temperature 123
_cell_measurement_theta_max 25.38
_cell_measurement_theta_min 3.04
_cell_volume 2234.6(2)
_computing_cell_refinement 'RAPID AUTO'
_computing_data_collection 'RAPID AUTO (Rigaku, ????)'
_computing_data_reduction 'RAPID AUTO'
_computing_molecular_graphics 'CrystalStructure 4.0'
_computing_publication_material 'CrystalStructure 4.0 (Rigaku, 2010)'
_computing_structure_refinement 'SHELXL97 (Sheldrick, 2008)'
_computing_structure_solution 'Il Milione (Burla, et al., 2007)'
_diffrn_ambient_temperature 123
_diffrn_detector_area_resol_mean 10.000
_diffrn_measured_fraction_theta_full 0.998
_diffrn_measured_fraction_theta_max 0.998
_diffrn_measurement_device_type 'Rigaku R-AXIS RAPID'
_diffrn_measurement_method \w
_diffrn_radiation_type 'Mo K\a'
_diffrn_radiation_wavelength 0.71075
_diffrn_reflns_av_R_equivalents 0.2205
_diffrn_reflns_limit_h_max 9
_diffrn_reflns_limit_h_min -10
_diffrn_reflns_limit_k_max 17
_diffrn_reflns_limit_k_min -17
_diffrn_reflns_limit_l_max 22
_diffrn_reflns_limit_l_min -22
_diffrn_reflns_number 31196
_diffrn_reflns_theta_full 25.35
_diffrn_reflns_theta_max 25.35
_diffrn_standards_number 0
_exptl_absorpt_coefficient_mu 1.149
_exptl_absorpt_correction_T_max 0.989
_exptl_absorpt_correction_T_min 0.745
_exptl_absorpt_correction_type multi-scan
_exptl_absorpt_process_details 'ABSCOR (Rigaku, 1995)'
_exptl_crystal_colour yellow
_exptl_crystal_density_diffrn 1.503
_exptl_crystal_description needle
_exptl_crystal_F_000 1040.00
_exptl_crystal_size_max 0.070
_exptl_crystal_size_mid 0.010
_exptl_crystal_size_min 0.010
_refine_diff_density_max 0.570
_refine_diff_density_min -0.430
_refine_ls_extinction_method none
_refine_ls_goodness_of_fit_ref 1.054
_refine_ls_hydrogen_treatment constr
_refine_ls_number_parameters 298
_refine_ls_number_reflns 4075
_refine_ls_number_restraints 0
_refine_ls_R_factor_gt 0.1025
_refine_ls_shift/su_max 0.000
_refine_ls_structure_factor_coef Fsqd
_refine_ls_weighting_details 'w = 1/[\s^2^(Fo^2^)+(0.0773P)^2^+6.4302P] where P=(Fo^2^+2Fc^2^)/3'
_refine_ls_weighting_scheme calc
_refine_ls_wR_factor_ref 0.2291
_reflns_number_gt 2110
_reflns_number_total 4075
_reflns_threshold_expression F^2^>2.0\s(F^2^)
_cod_data_source_file ic201244y_si_002.cif
_cod_data_source_block 2n-a2obpea-No3_4
_cod_original_cell_volume 2234.6(4)
_cod_database_code 4326846

loop_
_symmetry_equiv_pos_site_id
_symmetry_equiv_pos_as_xyz
1 +X,+Y,+Z
2 1/2-X,1/2+Y,1/2-Z
3 -X,-Y,-Z
4 1/2+X,1/2-Y,1/2+Z

loop_
_atom_site_label
_atom_site_type_symbol
_atom_site_fract_x
_atom_site_fract_y
_atom_site_fract_z
_atom_site_U_iso_or_equiv
_atom_site_adp_type
_atom_site_occupancy
_atom_site_symmetry_multiplicity
_atom_site_calc_flag
_atom_site_refinement_flags
Zn1 Zn 0.14113(12) 0.43393(7) 0.81736(6) 0.0566(4) Uani 1.0 4 d .
O1 O 0.0738(9) 0.3101(5) 0.7630(5) 0.084(3) Uani 1.0 4 d .
O2 O -0.0242(8) 0.4249(6) 0.6997(4) 0.075(2) Uani 1.0 4 d .
O3 O -0.0898(9) 0.2853(7) 0.6649(5) 0.117(4) Uani 1.0 4 d .
O4 O 0.2649(9) 0.4113(6) 0.9216(5) 0.084(3) Uani 1.0 4 d .
O5 O 0.3850(10) 0.3198(7) 0.9924(6) 0.119(4) Uani 1.0 4 d .
O6 O 0.2765(17) 0.2785(8) 0.8911(7) 0.196(6) Uani 1.0 4 d .
N1 N 0.1141(10) 0.5870(5) 0.8326(5) 0.062(3) Uani 1.0 4 d .
N2 N -0.0819(9) 0.4433(6) 0.8540(4) 0.063(2) Uani 1.0 4 d .
N3 N 0.3309(9) 0.4560(5) 0.7587(4) 0.055(2) Uani 1.0 4 d .
N4 N 0.0691(8) 0.9887(5) 0.9949(4) 0.056(2) Uani 1.0 4 d .
N5 N -0.0157(12) 0.3377(8) 0.7071(6) 0.082(3) Uani 1.0 4 d .
N6 N 0.2994(11) 0.3408(7) 0.9325(5) 0.057(3) Uani 1.0 4 d .
C1 C -0.0616(12) 0.5997(6) 0.8127(6) 0.071(3) Uani 1.0 4 d .
C2 C -0.1483(11) 0.5306(7) 0.8495(6) 0.060(3) Uani 1.0 4 d .
C3 C -0.2886(13) 0.5485(7) 0.8768(6) 0.069(3) Uani 1.0 4 d .
C4 C -0.3669(12) 0.4782(8) 0.9100(6) 0.072(3) Uani 1.0 4 d .
C5 C -0.3025(11) 0.3897(7) 0.9135(5) 0.061(3) Uani 1.0 4 d .
C6 C -0.1575(12) 0.3767(7) 0.8836(6) 0.069(3) Uani 1.0 4 d .
C7 C 0.2099(14) 0.6452(7) 0.7852(6) 0.075(3) Uani 1.0 4 d .
C8 C 0.2282(15) 0.6012(8) 0.7137(6) 0.088(4) Uani 1.0 4 d .
C9 C 0.3518(12) 0.5308(8) 0.7163(6) 0.069(3) Uani 1.0 4 d .
C10 C 0.4845(14) 0.5424(8) 0.6788(6) 0.075(3) Uani 1.0 4 d .
C11 C 0.5908(15) 0.4712(10) 0.6816(7) 0.094(4) Uani 1.0 4 d .
C12 C 0.5767(13) 0.3940(10) 0.7210(7) 0.087(4) Uani 1.0 4 d .
C13 C 0.4458(11) 0.3911(7) 0.7578(5) 0.063(3) Uani 1.0 4 d .
C14 C 0.1609(11) 0.6103(6) 0.9083(5) 0.055(3) Uani 1.0 4 d .
C15 C 0.1334(10) 0.7107(6) 0.9288(5) 0.051(3) Uani 1.0 4 d .
C16 C -0.0104(10) 0.7374(6) 0.9532(5) 0.050(3) Uani 1.0 4 d .
C17 C -0.0369(10) 0.8269(6) 0.9750(5) 0.052(3) Uani 1.0 4 d .
C18 C 0.0825(10) 0.8933(6) 0.9732(5) 0.051(3) Uani 1.0 4 d .
C19 C 0.2254(11) 0.8683(7) 0.9500(6) 0.063(3) Uani 1.0 4 d .
C20 C 0.2515(10) 0.7772(6) 0.9286(5) 0.058(3) Uani 1.0 4 d .
H1 H -0.0879 0.5928 0.7600 0.0851 Uiso 1.0 4 calc R
H2 H -0.0937 0.6631 0.8263 0.0851 Uiso 1.0 4 calc R
H3 H -0.3333 0.6094 0.8731 0.0823 Uiso 1.0 4 calc R
H4 H -0.4636 0.4910 0.9301 0.0870 Uiso 1.0 4 calc R
H5 H -0.3537 0.3397 0.9352 0.0737 Uiso 1.0 4 calc R
H6 H -0.1122 0.3159 0.8851 0.0826 Uiso 1.0 4 calc R
H7 H 0.3179 0.6565 0.8110 0.0894 Uiso 1.0 4 calc R
H8 H 0.1566 0.7065 0.7768 0.0894 Uiso 1.0 4 calc R
H9 H 0.2529 0.6507 0.6797 0.1062 Uiso 1.0 4 calc R
H10 H 0.1246 0.5727 0.6945 0.1062 Uiso 1.0 4 calc R
H11 H 0.4997 0.5978 0.6525 0.0905 Uiso 1.0 4 calc R
H12 H 0.6794 0.4760 0.6544 0.1123 Uiso 1.0 4 calc R
H13 H 0.6529 0.3447 0.7231 0.1048 Uiso 1.0 4 calc R
H14 H 0.4345 0.3370 0.7860 0.0759 Uiso 1.0 4 calc R
H15 H 0.1005 0.5695 0.9384 0.0663 Uiso 1.0 4 calc R
H16 H 0.2763 0.5959 0.9202 0.0663 Uiso 1.0 4 calc R
H17 H -0.0929 0.6923 0.9548 0.0602 Uiso 1.0 4 calc R
H18 H -0.1365 0.8432 0.9912 0.0621 Uiso 1.0 4 calc R
H19 H 0.3076 0.9136 0.9486 0.0758 Uiso 1.0 4 calc R
H20 H 0.3523 0.7607 0.9136 0.0698 Uiso 1.0 4 calc R

loop_
_atom_site_aniso_label
_atom_site_aniso_U_11
_atom_site_aniso_U_22
_atom_site_aniso_U_33
_atom_site_aniso_U_12
_atom_site_aniso_U_13
_atom_site_aniso_U_23
Zn1 0.0587(7) 0.0486(6) 0.0656(8) 0.0100(6) 0.0201(5) -0.0034(6)
O1 0.062(5) 0.052(5) 0.140(8) -0.003(4) 0.019(5) -0.024(5)
O2 0.068(5) 0.077(5) 0.085(6) -0.001(4) 0.026(4) -0.010(5)
O3 0.071(5) 0.127(8) 0.158(9) -0.018(5) 0.030(6) -0.087(7)
O4 0.080(5) 0.057(5) 0.111(7) 0.011(4) -0.003(5) 0.003(5)
O5 0.095(7) 0.141(9) 0.129(8) 0.032(6) 0.044(6) 0.048(7)
O6 0.310(17) 0.089(8) 0.186(12) -0.034(9) 0.018(11) -0.048(9)
N1 0.079(6) 0.050(5) 0.060(6) 0.012(4) 0.021(5) -0.001(4)
N2 0.062(5) 0.060(5) 0.067(6) 0.006(5) 0.010(4) -0.007(5)
N3 0.060(5) 0.054(5) 0.054(5) -0.011(4) 0.017(4) -0.003(4)
N4 0.063(5) 0.043(5) 0.062(5) 0.001(4) 0.010(5) -0.003(4)
N5 0.056(6) 0.092(9) 0.102(9) 0.004(6) 0.024(6) -0.038(8)
N6 0.072(6) 0.045(5) 0.060(6) -0.015(5) 0.035(5) -0.006(5)
C1 0.092(8) 0.043(6) 0.078(8) 0.026(6) 0.009(7) -0.008(6)
C2 0.054(6) 0.054(6) 0.073(7) 0.011(5) 0.004(5) -0.018(5)
C3 0.084(8) 0.062(7) 0.060(7) -0.002(6) 0.009(6) -0.004(6)
C4 0.070(7) 0.090(8) 0.057(7) 0.002(7) 0.007(6) -0.013(6)
C5 0.055(6) 0.067(7) 0.063(7) 0.004(5) 0.009(5) 0.006(6)
C6 0.063(7) 0.065(7) 0.076(8) -0.025(6) -0.003(6) 0.010(6)
C7 0.108(9) 0.052(6) 0.070(8) 0.015(6) 0.041(7) 0.008(6)
C8 0.110(10) 0.079(8) 0.083(9) -0.019(7) 0.042(8) -0.020(7)
C9 0.072(7) 0.079(8) 0.058(7) 0.005(6) 0.012(6) -0.007(6)
C10 0.091(8) 0.072(8) 0.069(8) 0.000(7) 0.035(7) 0.001(6)
C11 0.094(10) 0.109(11) 0.083(10) -0.040(9) 0.028(8) -0.017(8)
C12 0.068(8) 0.119(11) 0.078(9) -0.019(7) 0.021(7) -0.044(8)
C13 0.052(6) 0.076(7) 0.064(7) -0.014(6) 0.014(6) -0.027(6)
C14 0.061(6) 0.038(5) 0.068(7) -0.002(5) 0.015(5) -0.006(5)
C15 0.050(6) 0.048(5) 0.056(6) 0.001(5) 0.011(5) 0.001(5)
C16 0.062(6) 0.041(5) 0.050(6) -0.012(5) 0.014(5) -0.000(5)
C17 0.060(6) 0.038(5) 0.060(7) 0.006(5) 0.023(5) -0.001(5)
C18 0.051(6) 0.038(5) 0.065(7) 0.004(5) 0.011(5) -0.001(5)
C19 0.051(6) 0.057(6) 0.083(8) -0.004(5) 0.012(6) 0.011(6)
C20 0.046(6) 0.051(6) 0.079(8) 0.012(5) 0.015(5) -0.002(5)

loop_
_atom_type_symbol
_atom_type_description
_atom_type_scat_dispersion_real
_atom_type_scat_dispersion_imag
_atom_type_scat_source
C C 0.0033 0.0016
;
International Tables for Crystallography
(1992, Vol. C, Tables 4.2.6.8 and 6.1.1.4)
;
H H 0.0000 0.0000
;
International Tables for Crystallography
(1992, Vol. C, Table 6.1.1.4)
;
N N 0.0061 0.0033
;
International Tables for Crystallography
(1992, Vol. C, Tables 4.2.6.8 and 6.1.1.4)
;
O O 0.0106 0.0060
;
International Tables for Crystallography
(1992, Vol. C, Tables 4.2.6.8 and 6.1.1.4)
;
Zn Zn 0.2839 1.4301
;
International Tables for Crystallography
(1992, Vol. C, Tables 4.2.6.8 and 6.1.1.4)
;

loop_
_geom_angle_atom_site_label_1
_geom_angle_atom_site_label_2
_geom_angle_atom_site_label_3
_geom_angle
_geom_angle_publ_flag
_geom_angle_site_symmetry_1
O1 Zn1 O4 113.1(3) yes .
O1 Zn1 N1 150.8(3) yes .
O1 Zn1 N2 90.7(3) yes .
O1 Zn1 N3 93.1(3) yes .
O4 Zn1 N1 94.6(3) yes .
O4 Zn1 N2 94.1(3) yes .
O4 Zn1 N3 100.7(3) yes .
N1 Zn1 N2 77.6(3) yes .
N1 Zn1 N3 90.7(3) yes .
N2 Zn1 N3 161.8(3) yes .
Zn1 O1 N5 103.6(7) yes .
Zn1 O4 N6 114.4(8) yes .
Zn1 N1 C1 101.6(5) yes .
Zn1 N1 C7 113.6(6) yes .
Zn1 N1 C14 109.1(5) yes .
C1 N1 C7 111.3(8) yes .
C1 N1 C14 111.2(8) yes .
C7 N1 C14 109.8(7) yes .
Zn1 N2 C2 114.6(7) yes .
Zn1 N2 C6 126.5(7) yes .
C2 N2 C6 118.7(9) yes .
Zn1 N3 C9 126.3(7) yes .
Zn1 N3 C13 120.1(7) yes .
C9 N3 C13 113.6(9) yes .
N4 N4 C18 113.5(7) yes 3_577
O1 N5 O2 114.8(10) yes .
O1 N5 O3 123.5(11) yes .
O2 N5 O3 121.7(10) yes .
O4 N6 O5 119.8(10) yes .
O4 N6 O6 124.8(11) yes .
O5 N6 O6 115.1(10) yes .
N1 C1 C2 109.5(8) yes .
N2 C2 C1 115.5(9) yes .
N2 C2 C3 120.9(9) yes .
C1 C2 C3 123.6(9) yes .
C2 C3 C4 120.4(10) yes .
C3 C4 C5 119.1(10) yes .
C4 C5 C6 117.0(10) yes .
N2 C6 C5 123.8(10) yes .
N1 C7 C8 113.9(8) yes .
C7 C8 C9 114.1(9) yes .
N3 C9 C8 115.6(10) yes .
N3 C9 C10 123.6(10) yes .
C8 C9 C10 120.7(10) yes .
C9 C10 C11 116.8(11) yes .
C10 C11 C12 123.0(12) yes .
C11 C12 C13 115.4(12) yes .
N3 C13 C12 127.4(10) yes .
N1 C14 C15 115.5(7) yes .
C14 C15 C16 120.5(8) yes .
C14 C15 C20 121.9(8) yes .
C16 C15 C20 117.5(8) yes .
C15 C16 C17 122.0(8) yes .
C16 C17 C18 119.6(8) yes .
N4 C18 C17 124.7(8) yes .
N4 C18 C19 116.1(8) yes .
C17 C18 C19 119.3(8) yes .
C18 C19 C20 120.7(9) yes .
C15 C20 C19 120.9(9) yes .
N1 C1 H1 109.777 no .
N1 C1 H2 109.764 no .
C2 C1 H1 109.775 no .
C2 C1 H2 109.775 no .
H1 C1 H2 108.228 no .
C2 C3 H3 119.818 no .
C4 C3 H3 119.808 no .
C3 C4 H4 120.422 no .
C5 C4 H4 120.430 no .
C4 C5 H5 121.485 no .
C6 C5 H5 121.498 no .
N2 C6 H6 118.101 no .
C5 C6 H6 118.104 no .
N1 C7 H7 108.788 no .
N1 C7 H8 108.777 no .
C8 C7 H7 108.779 no .
C8 C7 H8 108.775 no .
H7 C7 H8 107.656 no .
C7 C8 H9 108.722 no .
C7 C8 H10 108.722 no .
C9 C8 H9 108.720 no .
C9 C8 H10 108.718 no .
H9 C8 H10 107.631 no .
C9 C10 H11 121.584 no .
C11 C10 H11 121.581 no .
C10 C11 H12 118.495 no .
C12 C11 H12 118.499 no .
C11 C12 H13 122.305 no .
C13 C12 H13 122.301 no .
N3 C13 H14 116.293 no .
C12 C13 H14 116.280 no .
N1 C14 H15 108.409 no .
N1 C14 H16 108.413 no .
C15 C14 H15 108.411 no .
C15 C14 H16 108.418 no .
H15 C14 H16 107.463 no .
C15 C16 H17 119.002 no .
C17 C16 H17 118.990 no .
C16 C17 H18 120.182 no .
C18 C17 H18 120.192 no .
C18 C19 H19 119.659 no .
C20 C19 H19 119.660 no .
C15 C20 H20 119.564 no .
C19 C20 H20 119.561 no .

loop_
_geom_bond_atom_site_label_1
_geom_bond_atom_site_label_2
_geom_bond_distance
_geom_bond_publ_flag
_geom_bond_site_symmetry_2
Zn1 O1 2.091(8) yes .
Zn1 O4 2.128(8) yes .
Zn1 N1 2.228(7) yes .
Zn1 N2 2.068(8) yes .
Zn1 N3 2.058(8) yes .
O1 N5 1.279(14) yes .
O2 N5 1.259(14) yes .
O3 N5 1.209(14) yes .
O4 N6 1.065(12) yes .
O5 N6 1.296(13) yes .
O6 N6 1.184(15) yes .
N1 C1 1.489(13) yes .
N1 C7 1.512(13) yes .
N1 C14 1.466(12) yes .
N2 C2 1.369(12) yes .
N2 C6 1.304(13) yes .
N3 C9 1.357(13) yes .
N3 C13 1.340(12) yes .
N4 N4 1.240(10) yes 3_577
N4 C18 1.433(11) yes .
C1 C2 1.449(14) yes .
C2 C3 1.358(15) yes .
C3 C4 1.388(15) yes .
C4 C5 1.378(15) yes .
C5 C6 1.408(14) yes .
C7 C8 1.503(15) yes .
C8 C9 1.444(16) yes .
C9 C10 1.391(16) yes .
C10 C11 1.353(18) yes .
C11 C12 1.343(19) yes .
C12 C13 1.361(15) yes .
C14 C15 1.513(12) yes .
C15 C16 1.391(13) yes .
C15 C20 1.375(12) yes .
C16 C17 1.372(12) yes .
C17 C18 1.385(12) yes .
C18 C19 1.368(13) yes .
C19 C20 1.391(13) yes .
C1 H1 0.990 no .
C1 H2 0.990 no .
C3 H3 0.950 no .
C4 H4 0.950 no .
C5 H5 0.950 no .
C6 H6 0.950 no .
C7 H7 0.990 no .
C7 H8 0.990 no .
C8 H9 0.990 no .
C8 H10 0.990 no .
C10 H11 0.950 no .
C11 H12 0.950 no .
C12 H13 0.950 no .
C13 H14 0.950 no .
C14 H15 0.990 no .
C14 H16 0.990 no .
C16 H17 0.950 no .
C17 H18 0.950 no .
C19 H19 0.950 no .
C20 H20 0.950 no .

loop_
_geom_contact_atom_site_label_1
_geom_contact_atom_site_label_2
_geom_contact_distance
_geom_contact_publ_flag
_geom_contact_site_symmetry_2
Zn1 O2 2.468(7) no .
Zn1 O6 2.793(12) no .
Zn1 C8 3.220(12) no .
O1 O6 2.811(15) no .
O1 N6 3.530(13) no .
O1 C6 3.281(14) no .
O1 C13 3.341(12) no .
O2 N1 3.503(11) no .
O2 N2 2.993(11) no .
O2 N3 3.089(10) no .
O2 C1 3.316(13) no .
O2 C2 3.450(13) no .
O2 C8 3.289(14) no .
O2 C9 3.483(13) no .
O4 C6 3.568(12) no .
O4 C13 3.583(13) no .
O4 C14 2.986(11) no .
O6 C13 3.413(17) no .
N1 C9 3.215(14) no .
N1 C16 3.372(12) no .
N1 C20 3.394(12) no .
N2 N5 3.240(14) no .
N2 C4 2.763(13) no .
N2 C14 3.231(11) no .
N3 N5 3.408(12) no .
N3 C7 2.959(12) no .
N3 C11 2.755(16) no .
N4 C17 2.723(11) no 3_577
N4 C19 3.457(12) no 3_577
C1 C6 3.588(14) no .
C1 C8 3.219(17) no .
C1 C15 3.020(13) no .
C1 C16 3.276(13) no .
C2 C5 2.746(14) no .
C2 C14 2.932(13) no .
C3 C6 2.694(14) no .
C7 C10 3.533(16) no .
C7 C15 2.984(14) no .
C7 C20 3.269(14) no .
C8 C13 3.570(15) no .
C9 C12 2.716(17) no .
C10 C13 2.665(15) no .
C15 C18 2.795(12) no .
C16 C19 2.732(13) no .
C17 C20 2.755(13) no .
C18 C18 3.548(12) no 3_577
O1 C7 3.172(13) no 2_546
O1 C8 3.427(13) no 2_546
O2 C11 3.276(14) no 1_455
O2 C12 3.444(13) no 1_455
O3 O5 3.546(14) no 4_454
O3 C12 3.466(15) no 1_455
O3 C20 3.501(13) no 2_546
O4 C4 3.265(13) no 1_655
O4 C4 3.541(13) no 3_567
O5 O3 3.546(14) no 4_555
O5 C3 3.264(15) no 3_567
O5 C4 3.548(15) no 1_655
O5 C4 3.435(15) no 3_567
O5 C5 3.306(14) no 1_655
O5 C16 3.508(13) no 3_567
O5 C20 3.519(12) no 3_667
O6 C8 3.206(16) no 2_546
N3 C4 3.593(12) no 1_655
N4 C10 3.319(13) no 2_556
N4 C11 3.427(14) no 2_556
N4 C11 3.524(15) no 4_465
N5 C12 3.551(15) no 1_455
N6 C4 3.488(14) no 1_655
N6 C5 3.469(13) no 1_655
N6 C16 3.588(13) no 3_567
C3 O5 3.264(15) no 3_567
C4 O4 3.265(13) no 1_455
C4 O4 3.541(13) no 3_567
C4 O5 3.548(15) no 1_455
C4 O5 3.435(15) no 3_567
C4 N3 3.593(12) no 1_455
C4 N6 3.488(14) no 1_455
C4 C13 3.335(14) no 1_455
C5 O5 3.306(14) no 1_455
C5 N6 3.469(13) no 1_455
C5 C13 3.398(13) no 1_455
C5 C14 3.407(13) no 3_567
C5 C15 3.439(13) no 3_567
C6 C12 3.569(15) no 1_455
C7 O1 3.172(13) no 2_556
C8 O1 3.427(13) no 2_556
C8 O6 3.206(16) no 2_556
C10 N4 3.319(13) no 2_546
C10 C18 3.551(14) no 2_546
C11 O2 3.276(14) no 1_655
C11 N4 3.427(14) no 2_546
C11 N4 3.524(15) no 4_564
C11 C17 3.572(16) no 2_546
C11 C18 3.284(15) no 2_546
C12 O2 3.444(13) no 1_655
C12 O3 3.466(15) no 1_655
C12 N5 3.551(15) no 1_655
C12 C6 3.569(15) no 1_655
C13 C4 3.335(14) no 1_655
C13 C5 3.398(13) no 1_655
C14 C5 3.407(13) no 3_567
C15 C5 3.439(13) no 3_567
C16 O5 3.508(13) no 3_567
C16 N6 3.588(13) no 3_567
C17 C11 3.572(16) no 2_556
C18 C10 3.551(14) no 2_556
C18 C11 3.284(15) no 2_556
C20 O3 3.501(13) no 2_556
C20 O5 3.519(12) no 3_667
Zn1 H1 3.0917 no .
Zn1 H6 3.0971 no .
Zn1 H7 3.5263 no .
Zn1 H10 3.0309 no .
Zn1 H14 2.9426 no .
Zn1 H15 3.0321 no .
Zn1 H16 3.1431 no .
O1 H6 2.9093 no .
O1 H14 3.0312 no .
O2 H1 2.7363 no .
O2 H10 2.4671 no .
O4 H6 3.4413 no .
O4 H14 3.2273 no .
O4 H15 2.6914 no .
O4 H16 2.6485 no .
O6 H6 3.2928 no .
O6 H14 2.6295 no .
N1 H9 3.3348 no .
N1 H10 2.6015 no .
N1 H17 3.3803 no .
N1 H20 3.4348 no .
N2 H1 2.7691 no .
N2 H2 3.1931 no .
N2 H3 3.2271 no .
N2 H5 3.2406 no .
N2 H15 2.7481 no .
N3 H7 3.0433 no .
N3 H9 3.1916 no .
N3 H10 2.6009 no .
N3 H11 3.2747 no .
N3 H13 3.2688 no .
N4 H18 2.7019 no .
N4 H18 2.4827 no 3_577
N4 H19 2.5110 no .
N5 H6 3.5282 no .
N5 H10 3.5851 no .
N6 H6 3.4829 no .
N6 H14 3.0828 no .
C1 H3 2.6602 no .
C1 H7 3.2887 no .
C1 H8 2.5341 no .
C1 H10 2.8735 no .
C1 H15 2.6145 no .
C1 H16 3.2836 no .
C1 H17 3.0101 no .
C2 H4 3.2397 no .
C2 H6 3.1562 no .
C2 H15 2.5761 no .
C2 H17 3.0423 no .
C3 H1 2.9748 no .
C3 H2 2.5719 no .
C3 H5 3.2543 no .
C3 H15 3.3480 no .
C3 H17 2.9202 no .
C4 H6 3.2283 no .
C5 H3 3.2430 no .
C6 H4 3.2466 no .
C6 H15 3.5869 no .
C7 H1 2.5992 no .
C7 H2 2.7545 no .
C7 H15 3.2905 no .
C7 H16 2.6203 no .
C7 H20 3.0469 no .
C8 H1 2.8837 no .
C8 H11 2.6626 no .
C9 H7 2.5653 no .
C9 H8 3.2757 no .
C9 H12 3.1988 no .
C9 H14 3.1145 no .
C10 H7 3.3953 no .
C10 H9 2.4876 no .
C10 H10 3.0963 no .
C10 H13 3.2325 no .
C11 H14 3.1340 no .
C12 H11 3.2265 no .
C13 H12 3.1504 no .
C14 H1 3.2864 no .
C14 H2 2.5963 no .
C14 H7 2.4561 no .
C14 H8 2.8165 no .
C14 H17 2.6624 no .
C14 H20 2.6827 no .
C15 H2 2.6340 no .
C15 H7 2.9378 no .
C15 H8 2.8722 no .
C15 H18 3.2707 no .
C15 H19 3.2573 no .
C16 H2 2.6223 no .
C16 H3 3.4672 no .
C16 H15 2.6062 no .
C16 H16 3.2588 no .
C16 H20 3.2292 no .
C17 H19 3.2349 no .
C18 H17 3.2372 no .
C18 H20 3.2483 no .
C19 H18 3.2356 no .
C20 H7 2.9021 no .
C20 H8 3.0340 no .
C20 H15 3.2492 no .
C20 H16 2.6142 no .
C20 H17 3.2236 no .
H1 H3 3.1242 no .
H1 H7 3.5478 no .
H1 H8 2.6106 no .
H1 H9 3.4773 no .
H1 H10 2.2922 no .
H1 H15 3.5412 no .
H2 H3 2.4075 no .
H2 H7 3.4976 no .
H2 H8 2.4687 no .
H2 H10 3.4840 no .
H2 H15 2.8403 no .
H2 H16 3.5217 no .
H2 H17 2.4390 no .
H3 H4 2.3410 no .
H3 H17 2.6671 no .
H4 H5 2.3552 no .
H5 H6 2.3518 no .
H7 H9 2.4557 no .
H7 H10 2.8309 no .
H7 H11 3.5855 no .
H7 H15 3.3979 no .
H7 H16 2.2826 no .
H7 H20 2.4233 no .
H8 H9 2.2198 no .
H8 H10 2.4552 no .
H8 H16 3.1781 no .
H8 H20 2.9808 no .
H9 H11 2.3147 no .
H10 H11 3.3477 no .
H11 H12 2.3044 no .
H12 H13 2.3041 no .
H13 H14 2.2898 no .
H15 H17 2.4361 no .
H15 H20 3.5229 no .
H16 H17 3.5179 no .
H16 H20 2.4544 no .
H17 H18 2.3103 no .
H19 H20 2.3295 no .
O1 H7 2.8065 no 2_546
O1 H8 2.8733 no 2_546
O1 H9 2.8501 no 2_546
O1 H11 3.5159 no 2_546
O1 H13 3.5595 no 1_455
O1 H20 3.5027 no 2_546
O2 H12 2.6367 no 1_455
O2 H13 3.0194 no 1_455
O2 H19 3.4875 no 2_546
O2 H20 3.5786 no 2_546
O3 H2 3.1999 no 2_446
O3 H3 2.6792 no 2_446
O3 H7 2.9296 no 2_546
O3 H12 3.3420 no 1_455
O3 H13 2.6646 no 1_455
O3 H17 3.5387 no 2_446
O3 H18 3.6000 no 2_446
O3 H20 2.6306 no 2_546
O4 H4 2.5365 no 1_655
O4 H4 3.3732 no 3_567
O4 H5 3.3417 no 1_655
O4 H17 3.2220 no 3_567
O5 H3 2.7920 no 3_567
O5 H4 3.0543 no 1_655
O5 H4 3.1097 no 3_567
O5 H5 2.5618 no 1_655
O5 H16 3.3380 no 3_667
O5 H17 2.7489 no 3_567
O5 H18 3.1696 no 3_567
O5 H20 2.8977 no 3_667
O6 H5 3.2385 no 1_655
O6 H8 3.4127 no 2_546
O6 H9 2.2568 no 2_546
O6 H10 3.5006 no 2_546
O6 H11 3.5080 no 2_546
O6 H17 3.4446 no 3_567
O6 H18 3.1396 no 3_567
N2 H13 3.4209 no 1_455
N3 H4 3.4998 no 1_655
N4 H11 3.1648 no 2_556
N4 H11 3.3104 no 4_465
N4 H12 3.2937 no 2_556
N4 H12 3.0640 no 4_465
N5 H7 3.1215 no 2_546
N5 H8 3.5344 no 2_546
N5 H12 3.2967 no 1_455
N5 H13 2.8313 no 1_455
N5 H20 2.9835 no 2_546
N6 H4 2.9347 no 1_655
N6 H5 2.9043 no 1_655
N6 H9 3.4368 no 2_546
N6 H17 2.9143 no 3_567
N6 H18 3.3615 no 3_567
C4 H4 3.4817 no 3_467
C4 H14 3.3728 no 1_455
C4 H15 3.4729 no 3_567
C4 H16 3.4590 no 1_455
C4 H16 3.3530 no 3_567
C5 H13 3.5977 no 1_455
C5 H14 3.1507 no 1_455
C5 H15 3.1335 no 3_567
C5 H16 3.0998 no 3_567
C6 H13 3.2663 no 1_455
C6 H15 3.3982 no 3_567
C7 H14 3.2296 no 2_556
C11 H1 3.3991 no 1_655
C12 H2 3.4332 no 2_546
C12 H8 3.3273 no 2_546
C13 H4 3.5302 no 1_655
C13 H8 2.8344 no 2_546
C14 H4 3.5661 no 1_655
C14 H5 3.2585 no 3_567
C15 H5 3.0555 no 3_567
C15 H6 3.5265 no 3_567
C16 H6 3.1753 no 3_567
C17 H6 3.4439 no 3_567
C17 H11 3.4712 no 4_465
C17 H12 3.3465 no 2_556
C18 H11 3.5032 no 4_465
C18 H12 3.2766 no 2_556
C20 H5 3.0882 no 3_567
H1 C11 3.3991 no 1_455
H1 H12 3.1040 no 1_455
H2 O3 3.1999 no 2_456
H2 C12 3.4332 no 2_556
H2 H13 2.7886 no 2_556
H3 O3 2.6792 no 2_456
H3 O5 2.7920 no 3_567
H3 H7 3.0967 no 1_455
H3 H16 3.4915 no 1_455
H3 H20 3.5626 no 1_455
H4 O4 2.5365 no 1_455
H4 O4 3.3732 no 3_567
H4 O5 3.0543 no 1_455
H4 O5 3.1097 no 3_567
H4 N3 3.4998 no 1_455
H4 N6 2.9347 no 1_455
H4 C4 3.4817 no 3_467
H4 C13 3.5302 no 1_455
H4 C14 3.5661 no 1_455
H4 H4 2.7634 no 3_467
H4 H14 3.5137 no 1_455
H4 H16 2.6381 no 1_455
H4 H16 3.2954 no 3_567
H5 O4 3.3417 no 1_455
H5 O5 2.5618 no 1_455
H5 O6 3.2385 no 1_455
H5 N6 2.9043 no 1_455
H5 C14 3.2585 no 3_567
H5 C15 3.0555 no 3_567
H5 C20 3.0882 no 3_567
H5 H14 3.1324 no 1_455
H5 H15 3.2647 no 3_567
H5 H16 2.8627 no 3_567
H5 H20 3.1723 no 3_567
H6 C15 3.5265 no 3_567
H6 C16 3.1753 no 3_567
H6 C17 3.4439 no 3_567
H6 H11 3.3638 no 2_546
H6 H13 3.4462 no 1_455
H6 H17 3.2811 no 3_567
H7 O1 2.8065 no 2_556
H7 O3 2.9296 no 2_556
H7 N5 3.1215 no 2_556
H7 H3 3.0967 no 1_655
H8 O1 2.8733 no 2_556
H8 O6 3.4127 no 2_556
H8 N5 3.5344 no 2_556
H8 C12 3.3273 no 2_556
H8 C13 2.8344 no 2_556
H8 H13 3.2657 no 2_556
H8 H14 2.2935 no 2_556
H9 O1 2.8501 no 2_556
H9 O6 2.2568 no 2_556
H9 N6 3.4368 no 2_556
H9 H14 3.1999 no 2_556
H10 O6 3.5006 no 2_556
H11 O1 3.5159 no 2_556
H11 O6 3.5080 no 2_556
H11 N4 3.1648 no 2_546
H11 N4 3.3104 no 4_564
H11 C17 3.4712 no 4_564
H11 C18 3.5032 no 4_564
H11 H6 3.3638 no 2_556
H11 H18 3.2149 no 4_564
H12 O2 2.6367 no 1_655
H12 O3 3.3420 no 1_655
H12 N4 3.2937 no 2_546
H12 N4 3.0640 no 4_564
H12 N5 3.2967 no 1_655
H12 C17 3.3465 no 2_546
H12 C18 3.2766 no 2_546
H12 H1 3.1040 no 1_655
H12 H18 3.3090 no 2_546
H13 O1 3.5595 no 1_655
H13 O2 3.0194 no 1_655
H13 O3 2.6646 no 1_655
H13 N2 3.4209 no 1_655
H13 N5 2.8313 no 1_655
H13 C5 3.5977 no 1_655
H13 C6 3.2663 no 1_655
H13 H2 2.7886 no 2_546
H13 H6 3.4462 no 1_655
H13 H8 3.2657 no 2_546
H14 C4 3.3728 no 1_655
H14 C5 3.1507 no 1_655
H14 C7 3.2296 no 2_546
H14 H4 3.5137 no 1_655
H14 H5 3.1324 no 1_655
H14 H8 2.2935 no 2_546
H14 H9 3.1999 no 2_546
H15 C4 3.4729 no 3_567
H15 C5 3.1335 no 3_567
H15 C6 3.3982 no 3_567
H15 H5 3.2647 no 3_567
H16 O5 3.3380 no 3_667
H16 C4 3.4590 no 1_655
H16 C4 3.3530 no 3_567
H16 C5 3.0998 no 3_567
H16 H3 3.4915 no 1_655
H16 H4 2.6381 no 1_655
H16 H4 3.2954 no 3_567
H16 H5 2.8627 no 3_567
H17 O3 3.5387 no 2_456
H17 O4 3.2220 no 3_567
H17 O5 2.7489 no 3_567
H17 O6 3.4446 no 3_567
H17 N6 2.9143 no 3_567
H17 H6 3.2811 no 3_567
H18 O3 3.6000 no 2_456
H18 O5 3.1696 no 3_567
H18 O6 3.1396 no 3_567
H18 N6 3.3615 no 3_567
H18 H11 3.2149 no 4_465
H18 H12 3.3090 no 2_556
H19 O2 3.4875 no 2_556
H20 O1 3.5027 no 2_556
H20 O2 3.5786 no 2_556
H20 O3 2.6306 no 2_556
H20 O5 2.8977 no 3_667
H20 N5 2.9835 no 2_556
H20 H3 3.5626 no 1_655
H20 H5 3.1723 no 3_567

loop_
_geom_torsion_atom_site_label_1
_geom_torsion_atom_site_label_2
_geom_torsion_atom_site_label_3
_geom_torsion_atom_site_label_4
_geom_torsion
_geom_torsion_publ_flag
_geom_torsion_site_symmetry_1
O1 Zn1 O4 N6 10.6(7) no .
O4 Zn1 O1 N5 171.6(5) no .
O1 Zn1 N1 C1 33.9(9) no .
O1 Zn1 N1 C7 -85.7(8) no .
O1 Zn1 N1 C14 151.4(6) no .
N1 Zn1 O1 N5 11.7(10) no .
O1 Zn1 N2 C2 -136.2(5) no .
O1 Zn1 N2 C6 47.8(6) no .
N2 Zn1 O1 N5 76.9(5) no .
O1 Zn1 N3 C9 119.9(6) no .
O1 Zn1 N3 C13 -57.3(5) no .
N3 Zn1 O1 N5 -85.4(5) no .
O4 Zn1 N1 C1 -127.7(4) no .
O4 Zn1 N1 C7 112.7(5) no .
O4 Zn1 N1 C14 -10.2(5) no .
N1 Zn1 O4 N6 -179.1(6) no .
O4 Zn1 N2 C2 110.6(5) no .
O4 Zn1 N2 C6 -65.4(6) no .
N2 Zn1 O4 N6 103.1(6) no .
O4 Zn1 N3 C9 -125.8(6) no .
O4 Zn1 N3 C13 56.9(6) no .
N3 Zn1 O4 N6 -87.5(6) no .
N1 Zn1 N2 C2 16.8(5) no .
N1 Zn1 N2 C6 -159.2(7) no .
N2 Zn1 N1 C1 -34.5(4) no .
N2 Zn1 N1 C7 -154.1(5) no .
N2 Zn1 N1 C14 83.0(5) no .
N1 Zn1 N3 C9 -31.1(6) no .
N1 Zn1 N3 C13 151.7(5) no .
N3 Zn1 N1 C1 131.5(4) no .
N3 Zn1 N1 C7 11.9(5) no .
N3 Zn1 N1 C14 -111.0(5) no .
Zn1 O1 N5 O2 5.2(10) no .
Zn1 O1 N5 O3 -173.3(9) no .
Zn1 O4 N6 O5 175.3(6) no .
Zn1 O4 N6 O6 1.7(13) no .
Zn1 N1 C1 C2 48.2(8) no .
Zn1 N1 C7 C8 31.9(9) no .
Zn1 N1 C14 C15 -174.1(5) no .
C1 N1 C7 C8 -81.9(9) no .
C7 N1 C1 C2 169.4(7) no .
C1 N1 C14 C15 -62.9(9) no .
C14 N1 C1 C2 -67.8(9) no .
C7 N1 C14 C15 60.7(9) no .
C14 N1 C7 C8 154.5(7) no .
Zn1 N2 C2 C1 6.7(10) no .
Zn1 N2 C2 C3 -174.9(6) no .
Zn1 N2 C6 C5 173.9(6) no .
C2 N2 C6 C5 -2.0(13) no .
C6 N2 C2 C1 -176.9(8) no .
C6 N2 C2 C3 1.5(13) no .
Zn1 N3 C9 C8 0.7(12) no .
Zn1 N3 C9 C10 178.9(6) no .
Zn1 N3 C13 C12 178.7(6) no .
C9 N3 C13 C12 1.2(13) no .
C13 N3 C9 C8 178.1(7) no .
C13 N3 C9 C10 -3.7(13) no .
N4 N4 C18 C17 -10.7(12) no 3_577
N4 N4 C18 C19 169.9(7) no 3_577
N1 C1 C2 N2 -39.6(11) no .
N1 C1 C2 C3 142.0(8) no .
N2 C2 C3 C4 0.3(14) no .
C1 C2 C3 C4 178.5(8) no .
C2 C3 C4 C5 -1.5(14) no .
C3 C4 C5 C6 1.0(13) no .
C4 C5 C6 N2 0.7(14) no .
N1 C7 C8 C9 -80.0(11) no .
C7 C8 C9 N3 61.1(12) no .
C7 C8 C9 C10 -117.2(10) no .
N3 C9 C10 C11 4.8(15) no .
C8 C9 C10 C11 -177.1(9) no .
C9 C10 C11 C12 -3.2(17) no .
C10 C11 C12 C13 0.9(17) no .
C11 C12 C13 N3 0.2(16) no .
N1 C14 C15 C16 91.1(10) no .
N1 C14 C15 C20 -93.1(9) no .
C14 C15 C16 C17 177.3(7) no .
C14 C15 C20 C19 -177.7(7) no .
C16 C15 C20 C19 -1.8(12) no .
C20 C15 C16 C17 1.4(12) no .
C15 C16 C17 C18 -0.3(12) no .
C16 C17 C18 N4 -179.7(7) no .
C16 C17 C18 C19 -0.3(12) no .
N4 C18 C19 C20 179.3(7) no .
C17 C18 C19 C20 -0.2(13) no .
C18 C19 C20 C15 1.3(14) no .
